data_1572595
loop_
_publ_author_name
'Gayen, Sourav'
'Assanar, Faneesha'
'Shyamal, Sampad'
'Dorairaj, Dorothy Priyanka'
'Ghosh, Sundargopal'

_publ_section_title
;
 Quantifying variation in cooperative B-H bond activations using Os(ii)
 and Os(iii) &#x3ba;<sup>2</sup>-<i>N</i>,<i>S</i>-chelated complexes:
 same, but different.
;
_journal_issue 38
_journal_name_full 'Chemical science'
_journal_page_first 15913
_journal_page_last 15924
_journal_paper_doi 10.1039/d4sc05092d
_journal_volume 15
_journal_year 2024
_chemical_formula_moiety 'C50 H40 B N2 Os P2 S4'
_chemical_formula_sum 'C50 H40 B N2 Os P2 S4'
_chemical_formula_weight 1060.03
_space_group_crystal_system triclinic
_space_group_IT_number 2
_space_group_name_Hall '-P 1'
_space_group_name_H-M_alt 'P -1'
_atom_sites_solution_hydrogens mixed
_audit_creation_method SHELXL-2018/3
_audit_update_record
;
2024-05-03 deposited with the CCDC.	2024-08-19 downloaded from the CCDC.
;
_cell_angle_alpha 86.218(4)
_cell_angle_beta 84.416(4)
_cell_angle_gamma 69.354(4)
_cell_formula_units_Z 2
_cell_length_a 9.6569(8)
_cell_length_b 11.9102(8)
_cell_length_c 20.8069(16)
_cell_measurement_reflns_used 9989
_cell_measurement_temperature 296(2)
_cell_measurement_theta_max 23.51
_cell_measurement_theta_min 2.26
_cell_volume 2227.5(3)
_computing_cell_refinement 'APEX2/SAINT (Bruker, 2004)'
_computing_data_collection 'APEX2 (Bruker, 2004)'
_computing_data_reduction 'SAINT/XPREP (Bruker, 2004)'
_computing_publication_material 'SHELXL-2018/3 (Sheldrick, 2018)'
_computing_structure_refinement 'SHELXL-2018/3 (Sheldrick, 2018)'
_computing_structure_solution 'SHELXT-2018/2 (Sheldrick, 2018)'
_diffrn_ambient_temperature 296(2)
_diffrn_measured_fraction_theta_full 0.999
_diffrn_measured_fraction_theta_max 0.998
_diffrn_measurement_device_type 'Bruker axs kappa apex2 Diffractometer'
_diffrn_measurement_method '\w and \f scan'
_diffrn_radiation_monochromator graphite
_diffrn_radiation_source 'fine-focus sealed tube'
_diffrn_radiation_type MoK\a
_diffrn_radiation_wavelength 0.71073
_diffrn_reflns_av_R_equivalents 0.1076
_diffrn_reflns_av_unetI/netI 0.0734
_diffrn_reflns_Laue_measured_fraction_full 0.999
_diffrn_reflns_Laue_measured_fraction_max 0.998
_diffrn_reflns_limit_h_max 12
_diffrn_reflns_limit_h_min -12
_diffrn_reflns_limit_k_max 15
_diffrn_reflns_limit_k_min -15
_diffrn_reflns_limit_l_max 27
_diffrn_reflns_limit_l_min -27
_diffrn_reflns_number 81431
_diffrn_reflns_point_group_measured_fraction_full 0.999
_diffrn_reflns_point_group_measured_fraction_max 0.998
_diffrn_reflns_theta_full 25.242
_diffrn_reflns_theta_max 28.433
_diffrn_reflns_theta_min 2.047
_exptl_absorpt_coefficient_mu 3.160
_exptl_absorpt_correction_T_max 0.7457
_exptl_absorpt_correction_T_min 0.5768
_exptl_absorpt_correction_type multi-scan
_exptl_absorpt_process_details 'SADABS (Bruker, 2012)'
_exptl_crystal_colour orange
_exptl_crystal_density_diffrn 1.580
_exptl_crystal_description BLOCK
_exptl_crystal_F_000 1058
_exptl_crystal_size_max 0.350
_exptl_crystal_size_mid 0.250
_exptl_crystal_size_min 0.150
_refine_diff_density_max 1.013
_refine_diff_density_min -0.943
_refine_diff_density_rms 0.128
_refine_ls_extinction_method none
_refine_ls_goodness_of_fit_ref 1.030
_refine_ls_hydrogen_treatment mixed
_refine_ls_matrix_type full
_refine_ls_number_parameters 549
_refine_ls_number_reflns 11172
_refine_ls_number_restraints 0
_refine_ls_restrained_S_all 1.030
_refine_ls_R_factor_all 0.0649
_refine_ls_R_factor_gt 0.0390
_refine_ls_shift/su_max 0.004
_refine_ls_shift/su_mean 0.000
_refine_ls_structure_factor_coef Fsqd
_refine_ls_weighting_details 'w=1/[\s^2^(Fo^2^)+(0.0243P)^2^+1.0609P] where P=(Fo^2^+2Fc^2^)/3'
_refine_ls_weighting_scheme calc
_refine_ls_wR_factor_gt 0.0690
_refine_ls_wR_factor_ref 0.0771
_reflns_Friedel_coverage 0.000
_reflns_number_gt 8684
_reflns_number_total 11172
_reflns_threshold_expression 'I > 2\s(I)'
_cod_data_source_file d4sc05092d2.cif
_cod_data_source_block OS
_cod_depositor_comments 'Adding full bibliography for 1572594--1572599.cif.'
_cod_database_code 1572595
_shelx_shelxl_version_number 2018/3
_shelx_space_group_comment
;
The symmetry employed for this shelxl refinement is uniquely defined
by the following loop, which should always be used as a source of
symmetry information in preference to the above space-group names.
They are only intended as comments.
;
_shelx_estimated_absorpt_t_min 0.404
_shelx_estimated_absorpt_t_max 0.649

loop_
_space_group_symop_operation_xyz
'x, y, z'
'-x, -y, -z'

loop_
_atom_site_label
_atom_site_type_symbol
_atom_site_fract_x
_atom_site_fract_y
_atom_site_fract_z
_atom_site_U_iso_or_equiv
_atom_site_adp_type
_atom_site_occupancy
_atom_site_site_symmetry_order
_atom_site_calc_flag
_atom_site_refinement_flags_posn
_atom_site_refinement_flags_adp
_atom_site_refinement_flags_occupancy
_atom_site_disorder_assembly
_atom_site_disorder_group
Os1 Os 0.86348(2) 0.82129(2) 0.75333(2) 0.02571(5) Uani 1 1 d . . . . .
C1 C 0.6647(5) 0.6156(4) 0.7976(2) 0.0410(11) Uani 1 1 d . . . . .
C2 C 0.5398(5) 0.6239(5) 0.7669(3) 0.0696(18) Uani 1 1 d . . . . .
H2 H 0.540395 0.634860 0.722245 0.084 Uiso 1 1 calc R U . . .
C3 C 0.4152(7) 0.6162(6) 0.8022(5) 0.106(3) Uani 1 1 d . . . . .
H3 H 0.332022 0.623145 0.780981 0.128 Uiso 1 1 calc R U . . .
C4 C 0.4110(9) 0.5986(7) 0.8673(5) 0.114(4) Uani 1 1 d . . . . .
H4 H 0.326072 0.593168 0.890492 0.137 Uiso 1 1 calc R U . . .
C5 C 0.5332(8) 0.5889(5) 0.8984(4) 0.090(3) Uani 1 1 d . . . . .
H5 H 0.531206 0.577459 0.943069 0.108 Uiso 1 1 calc R U . . .
C6 C 0.6614(6) 0.5960(4) 0.8634(3) 0.0547(14) Uani 1 1 d . . . . .
H6 H 0.744798 0.587527 0.884820 0.066 Uiso 1 1 calc R U . . .
C7 C 0.9746(4) 0.5024(4) 0.78246(19) 0.0306(9) Uani 1 1 d . . . . .
C8 C 0.9481(5) 0.3953(4) 0.7959(2) 0.0370(10) Uani 1 1 d . . . . .
H8 H 0.851342 0.395662 0.798153 0.044 Uiso 1 1 calc R U . . .
C9 C 1.0620(5) 0.2896(4) 0.8059(2) 0.0500(13) Uani 1 1 d . . . . .
H9 H 1.042191 0.218987 0.814772 0.060 Uiso 1 1 calc R U . . .
C10 C 1.2058(6) 0.2876(4) 0.8029(2) 0.0523(13) Uani 1 1 d . . . . .
H10 H 1.283100 0.215284 0.808848 0.063 Uiso 1 1 calc R U . . .
C11 C 1.2357(5) 0.3914(4) 0.7910(2) 0.0477(12) Uani 1 1 d . . . . .
H11 H 1.332761 0.390195 0.789508 0.057 Uiso 1 1 calc R U . . .
C12 C 1.1201(5) 0.4982(4) 0.7814(2) 0.0414(11) Uani 1 1 d . . . . .
H12 H 1.140540 0.568894 0.774084 0.050 Uiso 1 1 calc R U . . .
C13 C 0.8203(5) 0.5931(4) 0.6715(2) 0.0361(10) Uani 1 1 d . . . . .
C14 C 0.9175(5) 0.4873(4) 0.6461(2) 0.0424(11) Uani 1 1 d . . . . .
H14 H 0.989559 0.435499 0.671217 0.051 Uiso 1 1 calc R U . . .
C15 C 0.9097(6) 0.4572(5) 0.5841(2) 0.0572(14) Uani 1 1 d . . . . .
H15 H 0.975873 0.385034 0.568277 0.069 Uiso 1 1 calc R U . . .
C16 C 0.8066(7) 0.5316(5) 0.5455(3) 0.0656(16) Uani 1 1 d . . . . .
H16 H 0.801471 0.510092 0.503872 0.079 Uiso 1 1 calc R U . . .
C17 C 0.7115(7) 0.6373(5) 0.5687(3) 0.0696(18) Uani 1 1 d . . . . .
H17 H 0.641144 0.688857 0.542692 0.084 Uiso 1 1 calc R U . . .
C18 C 0.7184(6) 0.6691(4) 0.6309(2) 0.0536(14) Uani 1 1 d . . . . .
H18 H 0.653688 0.742626 0.645792 0.064 Uiso 1 1 calc R U . . .
C19 C 0.9615(4) 0.8234(4) 0.6013(2) 0.0347(10) Uani 1 1 d . . . . .
C20 C 0.7912(5) 0.9477(4) 0.53513(19) 0.0338(10) Uani 1 1 d . . . . .
C21 C 0.6623(5) 1.0312(4) 0.5147(2) 0.0435(11) Uani 1 1 d . . . . .
H21 H 0.582628 1.067169 0.544314 0.052 Uiso 1 1 calc R U . . .
C22 C 0.6529(6) 1.0610(5) 0.4492(2) 0.0543(14) Uani 1 1 d . . . . .
H22 H 0.565310 1.116954 0.435543 0.065 Uiso 1 1 calc R U . . .
C23 C 0.7668(6) 1.0116(5) 0.4046(2) 0.0613(15) Uani 1 1 d . . . . .
H23 H 0.757599 1.034824 0.361190 0.074 Uiso 1 1 calc R U . . .
C24 C 0.8952(6) 0.9273(5) 0.4237(2) 0.0581(15) Uani 1 1 d . . . . .
H24 H 0.973359 0.891600 0.393363 0.070 Uiso 1 1 calc R U . . .
C25 C 0.9077(5) 0.8957(4) 0.4886(2) 0.0404(11) Uani 1 1 d . . . . .
C26 C 0.8008(5) 1.0987(4) 0.70263(19) 0.0335(10) Uani 1 1 d . . . . .
C27 C 0.6156(6) 1.2871(4) 0.6626(2) 0.0481(13) Uani 1 1 d . . . . .
C28 C 0.5209(8) 1.4007(5) 0.6441(3) 0.0684(17) Uani 1 1 d . . . . .
H28 H 0.547652 1.468105 0.645885 0.082 Uiso 1 1 calc R U . . .
C29 C 0.3866(8) 1.4098(6) 0.6230(3) 0.081(2) Uani 1 1 d . . . . .
H29 H 0.322120 1.484515 0.609905 0.097 Uiso 1 1 calc R U . . .
C30 C 0.3453(6) 1.3103(5) 0.6210(3) 0.0684(17) Uani 1 1 d . . . . .
H30 H 0.252531 1.319523 0.607762 0.082 Uiso 1 1 calc R U . . .
C31 C 0.4392(5) 1.1979(5) 0.6382(2) 0.0509(13) Uani 1 1 d . . . . .
H31 H 0.410716 1.131277 0.636903 0.061 Uiso 1 1 calc R U . . .
C32 C 0.5777(5) 1.1856(4) 0.6577(2) 0.0377(10) Uani 1 1 d . . . . .
C33 C 0.5188(4) 0.9326(3) 0.85127(19) 0.0285(9) Uani 1 1 d . . . . .
C34 C 0.4546(4) 0.9031(4) 0.8010(2) 0.0352(10) Uani 1 1 d . . . . .
H34 H 0.514317 0.866334 0.765067 0.042 Uiso 1 1 calc R U . . .
C35 C 0.3027(5) 0.9279(4) 0.8037(2) 0.0471(12) Uani 1 1 d . . . . .
H35 H 0.261491 0.906395 0.770043 0.057 Uiso 1 1 calc R U . . .
C36 C 0.2121(5) 0.9844(4) 0.8565(2) 0.0464(12) Uani 1 1 d . . . . .
H36 H 0.110460 0.999556 0.858816 0.056 Uiso 1 1 calc R U . . .
C37 C 0.2739(5) 1.0177(4) 0.9051(2) 0.0451(12) Uani 1 1 d . . . . .
H37 H 0.213260 1.056935 0.940288 0.054 Uiso 1 1 calc R U . . .
C38 C 0.4247(5) 0.9939(4) 0.9028(2) 0.0375(10) Uani 1 1 d . . . . .
H38 H 0.464285 1.018834 0.935793 0.045 Uiso 1 1 calc R U . . .
C39 C 0.7267(4) 1.0351(4) 0.87569(19) 0.0303(9) Uani 1 1 d . . . . .
C40 C 0.6397(5) 1.1436(4) 0.8484(2) 0.0382(10) Uani 1 1 d . . . . .
H40 H 0.576872 1.143730 0.817196 0.046 Uiso 1 1 calc R U . . .
C41 C 0.6448(6) 1.2509(4) 0.8665(3) 0.0496(13) Uani 1 1 d . . . . .
H41 H 0.587528 1.322376 0.846821 0.060 Uiso 1 1 calc R U . . .
C42 C 0.7333(6) 1.2532(5) 0.9134(3) 0.0587(15) Uani 1 1 d . . . . .
H42 H 0.734625 1.326172 0.926155 0.070 Uiso 1 1 calc R U . . .
C43 C 0.8207(6) 1.1474(5) 0.9416(3) 0.0584(14) Uani 1 1 d . . . . .
H43 H 0.881810 1.148489 0.973246 0.070 Uiso 1 1 calc R U . . .
C44 C 0.8170(5) 1.0391(4) 0.9226(2) 0.0435(11) Uani 1 1 d . . . . .
H44 H 0.876295 0.967845 0.941811 0.052 Uiso 1 1 calc R U . . .
C45 C 0.7763(5) 0.7954(4) 0.9208(2) 0.0334(10) Uani 1 1 d . . . . .
C46 C 0.9260(5) 0.7385(4) 0.9285(2) 0.0418(11) Uani 1 1 d . . . . .
H46 H 0.995820 0.748270 0.896619 0.050 Uiso 1 1 calc R U . . .
C47 C 0.9734(6) 0.6667(4) 0.9834(2) 0.0553(14) Uani 1 1 d . . . . .
H47 H 1.074478 0.630853 0.988267 0.066 Uiso 1 1 calc R U . . .
C48 C 0.8732(7) 0.6483(4) 1.0304(2) 0.0589(15) Uani 1 1 d . . . . .
H48 H 0.905522 0.598865 1.066456 0.071 Uiso 1 1 calc R U . . .
C49 C 0.7245(7) 0.7040(4) 1.0234(2) 0.0564(15) Uani 1 1 d . . . . .
H49 H 0.655634 0.692551 1.055185 0.068 Uiso 1 1 calc R U . . .
C50 C 0.6754(5) 0.7773(4) 0.9694(2) 0.0425(11) Uani 1 1 d . . . . .
H50 H 0.574115 0.814663 0.965596 0.051 Uiso 1 1 calc R U . . .
N1 N 0.8245(4) 0.9059(3) 0.59906(15) 0.0290(8) Uani 1 1 d . . . . .
N2 N 0.6893(4) 1.0788(3) 0.67690(15) 0.0294(8) Uani 1 1 d . . . . .
P1 P 0.82892(11) 0.63899(9) 0.75447(5) 0.0283(2) Uani 1 1 d . . . . .
P2 P 0.72134(11) 0.89225(9) 0.84748(5) 0.0263(2) Uani 1 1 d . . . . .
S1 S 0.78540(16) 1.24902(11) 0.69599(6) 0.0503(3) Uani 1 1 d . . . . .
S2 S 0.93440(12) 0.99581(10) 0.74195(5) 0.0341(2) Uani 1 1 d . . . . .
S3 S 1.05848(14) 0.79479(12) 0.52561(6) 0.0488(3) Uani 1 1 d . . . . .
S4 S 1.04294(12) 0.74804(10) 0.66588(5) 0.0373(3) Uani 1 1 d . . . . .
B1 B 0.7041(5) 0.9506(4) 0.6576(2) 0.0277(10) Uani 1 1 d . . . . .
H1A H 0.590(4) 0.955(3) 0.6402(15) 0.015(9) Uiso 1 1 d . . . . .
H1B H 0.719(5) 0.874(4) 0.706(2) 0.059(14) Uiso 1 1 d . . . . .

loop_
_atom_site_aniso_label
_atom_site_aniso_U_11
_atom_site_aniso_U_22
_atom_site_aniso_U_33
_atom_site_aniso_U_23
_atom_site_aniso_U_13
_atom_site_aniso_U_12
Os1 0.02329(8) 0.02720(9) 0.02744(9) -0.00441(6) -0.00126(6) -0.00938(6)
C1 0.033(2) 0.028(2) 0.064(3) -0.015(2) 0.006(2) -0.014(2)
C2 0.039(3) 0.060(4) 0.120(5) -0.025(4) -0.004(3) -0.027(3)
C3 0.041(4) 0.087(5) 0.207(10) -0.041(6) 0.017(5) -0.043(4)
C4 0.072(5) 0.082(5) 0.199(10) -0.052(6) 0.071(6) -0.054(4)
C5 0.104(6) 0.063(4) 0.111(6) -0.037(4) 0.066(5) -0.052(4)
C6 0.060(3) 0.041(3) 0.067(4) -0.020(3) 0.024(3) -0.026(3)
C7 0.031(2) 0.032(2) 0.027(2) -0.0008(18) -0.0037(17) -0.0087(18)
C8 0.035(2) 0.034(2) 0.045(3) 0.003(2) -0.007(2) -0.014(2)
C9 0.054(3) 0.037(3) 0.060(3) 0.015(2) -0.015(3) -0.016(2)
C10 0.048(3) 0.039(3) 0.057(3) 0.013(2) -0.007(2) -0.001(2)
C11 0.028(2) 0.050(3) 0.061(3) 0.011(3) -0.009(2) -0.009(2)
C12 0.036(2) 0.041(3) 0.049(3) 0.005(2) -0.011(2) -0.014(2)
C13 0.045(3) 0.028(2) 0.037(2) 0.0010(19) -0.013(2) -0.013(2)
C14 0.049(3) 0.040(3) 0.036(3) -0.007(2) -0.005(2) -0.011(2)
C15 0.075(4) 0.052(3) 0.041(3) -0.015(3) -0.004(3) -0.015(3)
C16 0.098(5) 0.070(4) 0.038(3) -0.007(3) -0.023(3) -0.035(4)
C17 0.111(5) 0.044(3) 0.055(4) 0.005(3) -0.045(3) -0.019(3)
C18 0.071(4) 0.030(3) 0.057(3) -0.005(2) -0.031(3) -0.008(2)
C19 0.031(2) 0.040(3) 0.034(2) -0.013(2) 0.0086(18) -0.015(2)
C20 0.039(2) 0.042(3) 0.026(2) -0.0077(19) 0.0030(18) -0.021(2)
C21 0.047(3) 0.058(3) 0.030(2) -0.002(2) -0.006(2) -0.022(2)
C22 0.056(3) 0.075(4) 0.037(3) 0.005(3) -0.012(2) -0.027(3)
C23 0.072(4) 0.091(4) 0.028(3) 0.006(3) -0.005(3) -0.039(3)
C24 0.063(4) 0.081(4) 0.031(3) -0.011(3) 0.010(2) -0.027(3)
C25 0.045(3) 0.053(3) 0.030(2) -0.006(2) 0.003(2) -0.027(2)
C26 0.042(3) 0.034(2) 0.031(2) -0.0055(19) 0.0039(19) -0.021(2)
C27 0.069(4) 0.032(3) 0.037(3) 0.000(2) -0.006(2) -0.011(2)
C28 0.108(5) 0.027(3) 0.061(4) -0.002(3) -0.015(4) -0.010(3)
C29 0.100(5) 0.052(4) 0.058(4) 0.001(3) -0.017(4) 0.016(4)
C30 0.060(4) 0.062(4) 0.060(4) -0.005(3) -0.018(3) 0.011(3)
C31 0.047(3) 0.049(3) 0.049(3) -0.009(2) -0.014(2) -0.004(2)
C32 0.049(3) 0.028(2) 0.031(2) -0.0064(19) 0.000(2) -0.008(2)
C33 0.023(2) 0.028(2) 0.031(2) -0.0014(18) 0.0000(16) -0.0063(17)
C34 0.031(2) 0.040(3) 0.036(2) -0.009(2) 0.0015(18) -0.013(2)
C35 0.034(3) 0.054(3) 0.052(3) -0.002(2) -0.013(2) -0.011(2)
C36 0.023(2) 0.048(3) 0.064(3) 0.006(3) -0.001(2) -0.009(2)
C37 0.034(3) 0.044(3) 0.047(3) 0.000(2) 0.009(2) -0.004(2)
C38 0.041(3) 0.038(3) 0.032(2) -0.008(2) 0.0016(19) -0.011(2)
C39 0.029(2) 0.031(2) 0.031(2) -0.0070(18) 0.0043(17) -0.0109(18)
C40 0.038(2) 0.033(3) 0.043(3) -0.001(2) -0.004(2) -0.012(2)
C41 0.054(3) 0.030(3) 0.063(3) 0.000(2) -0.001(3) -0.013(2)
C42 0.076(4) 0.043(3) 0.067(4) -0.021(3) 0.004(3) -0.032(3)
C43 0.077(4) 0.059(4) 0.055(3) -0.008(3) -0.023(3) -0.037(3)
C44 0.051(3) 0.045(3) 0.041(3) -0.002(2) -0.008(2) -0.023(2)
C45 0.040(2) 0.028(2) 0.032(2) -0.0010(18) -0.0077(19) -0.0104(19)
C46 0.046(3) 0.039(3) 0.036(3) 0.003(2) -0.005(2) -0.010(2)
C47 0.061(4) 0.047(3) 0.048(3) 0.000(2) -0.016(3) -0.003(3)
C48 0.088(4) 0.039(3) 0.036(3) 0.005(2) -0.011(3) -0.005(3)
C49 0.082(4) 0.045(3) 0.034(3) 0.006(2) 0.007(3) -0.017(3)
C50 0.047(3) 0.041(3) 0.036(3) 0.000(2) 0.001(2) -0.012(2)
N1 0.0294(18) 0.035(2) 0.0265(18) -0.0055(15) 0.0006(14) -0.0155(16)
N2 0.0323(19) 0.0249(18) 0.0297(18) -0.0033(15) 0.0001(15) -0.0085(15)
P1 0.0275(5) 0.0252(5) 0.0331(6) -0.0040(5) -0.0055(4) -0.0091(4)
P2 0.0271(5) 0.0270(6) 0.0245(5) -0.0028(4) -0.0023(4) -0.0087(4)
S1 0.0730(9) 0.0345(7) 0.0520(8) -0.0028(6) -0.0052(7) -0.0289(6)
S2 0.0328(6) 0.0378(6) 0.0376(6) -0.0023(5) -0.0042(5) -0.0189(5)
S3 0.0442(7) 0.0596(8) 0.0365(7) -0.0156(6) 0.0134(5) -0.0124(6)
S4 0.0299(6) 0.0412(6) 0.0352(6) -0.0057(5) 0.0038(5) -0.0062(5)
B1 0.026(2) 0.030(3) 0.026(2) -0.004(2) 0.0013(18) -0.009(2)

loop_
_atom_type_symbol
_atom_type_description
_atom_type_scat_dispersion_real
_atom_type_scat_dispersion_imag
_atom_type_scat_source
C C 0.0033 0.0016 'International Tables Vol C Tables 4.2.6.8 and 6.1.1.4'
H H 0.0000 0.0000 'International Tables Vol C Tables 4.2.6.8 and 6.1.1.4'
N N 0.0061 0.0033 'International Tables Vol C Tables 4.2.6.8 and 6.1.1.4'
Os Os -1.2165 7.6030 'International Tables Vol C Tables 4.2.6.8 and 6.1.1.4'
P P 0.1023 0.0942 'International Tables Vol C Tables 4.2.6.8 and 6.1.1.4'
S S 0.1246 0.1234 'International Tables Vol C Tables 4.2.6.8 and 6.1.1.4'
B B 0.0013 0.0007 'International Tables Vol C Tables 4.2.6.8 and 6.1.1.4'

loop_
_geom_angle_atom_site_label_1
_geom_angle_atom_site_label_2
_geom_angle_atom_site_label_3
_geom_angle
_geom_angle_site_symmetry_1
_geom_angle_site_symmetry_3
_geom_angle_publ_flag
P2 Os1 P1 97.83(4) . . ?
P2 Os1 S4 170.54(4) . . ?
P1 Os1 S4 86.10(4) . . ?
P2 Os1 S2 90.33(4) . . ?
P1 Os1 S2 171.07(4) . . ?
S4 Os1 S2 85.29(4) . . ?
P2 Os1 H1B 94.4(15) . . ?
P1 Os1 H1B 86.4(15) . . ?
S4 Os1 H1B 94.5(14) . . ?
S2 Os1 H1B 96.7(15) . . ?
C6 C1 C2 118.2(5) . . ?
C6 C1 P1 118.9(4) . . ?
C2 C1 P1 122.8(4) . . ?
C3 C2 C1 120.4(7) . . ?
C3 C2 H2 119.8 . . ?
C1 C2 H2 119.8 . . ?
C4 C3 C2 121.5(8) . . ?
C4 C3 H3 119.3 . . ?
C2 C3 H3 119.3 . . ?
C3 C4 C5 119.1(7) . . ?
C3 C4 H4 120.5 . . ?
C5 C4 H4 120.5 . . ?
C4 C5 C6 120.4(7) . . ?
C4 C5 H5 119.8 . . ?
C6 C5 H5 119.8 . . ?
C1 C6 C5 120.4(6) . . ?
C1 C6 H6 119.8 . . ?
C5 C6 H6 119.8 . . ?
C12 C7 C8 117.4(4) . . ?
C12 C7 P1 120.5(3) . . ?
C8 C7 P1 121.4(3) . . ?
C9 C8 C7 121.2(4) . . ?
C9 C8 H8 119.4 . . ?
C7 C8 H8 119.4 . . ?
C8 C9 C10 120.1(5) . . ?
C8 C9 H9 119.9 . . ?
C10 C9 H9 119.9 . . ?
C11 C10 C9 120.3(4) . . ?
C11 C10 H10 119.8 . . ?
C9 C10 H10 119.8 . . ?
C10 C11 C12 119.4(4) . . ?
C10 C11 H11 120.3 . . ?
C12 C11 H11 120.3 . . ?
C11 C12 C7 121.6(4) . . ?
C11 C12 H12 119.2 . . ?
C7 C12 H12 119.2 . . ?
C14 C13 C18 116.9(4) . . ?
C14 C13 P1 122.7(3) . . ?
C18 C13 P1 120.3(3) . . ?
C15 C14 C13 121.2(5) . . ?
C15 C14 H14 119.4 . . ?
C13 C14 H14 119.4 . . ?
C16 C15 C14 121.1(5) . . ?
C16 C15 H15 119.5 . . ?
C14 C15 H15 119.5 . . ?
C17 C16 C15 119.1(5) . . ?
C17 C16 H16 120.5 . . ?
C15 C16 H16 120.5 . . ?
C16 C17 C18 120.5(5) . . ?
C16 C17 H17 119.8 . . ?
C18 C17 H17 119.8 . . ?
C17 C18 C13 121.2(5) . . ?
C17 C18 H18 119.4 . . ?
C13 C18 H18 119.4 . . ?
N1 C19 S4 128.0(3) . . ?
N1 C19 S3 113.2(3) . . ?
S4 C19 S3 118.8(2) . . ?
C21 C20 C25 118.3(4) . . ?
C21 C20 N1 128.1(4) . . ?
C25 C20 N1 113.6(4) . . ?
C20 C21 C22 119.0(4) . . ?
C20 C21 H21 120.5 . . ?
C22 C21 H21 120.5 . . ?
C23 C22 C21 122.4(5) . . ?
C23 C22 H22 118.8 . . ?
C21 C22 H22 118.8 . . ?
C22 C23 C24 119.6(5) . . ?
C22 C23 H23 120.2 . . ?
C24 C23 H23 120.2 . . ?
C23 C24 C25 119.3(5) . . ?
C23 C24 H24 120.4 . . ?
C25 C24 H24 120.4 . . ?
C24 C25 C20 121.4(5) . . ?
C24 C25 S3 128.5(4) . . ?
C20 C25 S3 110.0(3) . . ?
N2 C26 S2 125.3(3) . . ?
N2 C26 S1 112.5(3) . . ?
S2 C26 S1 122.0(3) . . ?
C32 C27 C28 121.1(5) . . ?
C32 C27 S1 110.7(3) . . ?
C28 C27 S1 128.2(5) . . ?
C29 C28 C27 117.8(6) . . ?
C29 C28 H28 121.1 . . ?
C27 C28 H28 121.1 . . ?
C28 C29 C30 121.4(5) . . ?
C28 C29 H29 119.3 . . ?
C30 C29 H29 119.3 . . ?
C31 C30 C29 121.0(6) . . ?
C31 C30 H30 119.5 . . ?
C29 C30 H30 119.5 . . ?
C30 C31 C32 118.8(5) . . ?
C30 C31 H31 120.6 . . ?
C32 C31 H31 120.6 . . ?
C31 C32 C27 119.8(4) . . ?
C31 C32 N2 127.4(4) . . ?
C27 C32 N2 112.7(4) . . ?
C34 C33 C38 117.9(4) . . ?
C34 C33 P2 119.5(3) . . ?
C38 C33 P2 122.6(3) . . ?
C35 C34 C33 120.8(4) . . ?
C35 C34 H34 119.6 . . ?
C33 C34 H34 119.6 . . ?
C36 C35 C34 120.2(4) . . ?
C36 C35 H35 119.9 . . ?
C34 C35 H35 119.9 . . ?
C37 C36 C35 119.2(4) . . ?
C37 C36 H36 120.4 . . ?
C35 C36 H36 120.4 . . ?
C36 C37 C38 120.9(4) . . ?
C36 C37 H37 119.5 . . ?
C38 C37 H37 119.5 . . ?
C37 C38 C33 120.7(4) . . ?
C37 C38 H38 119.6 . . ?
C33 C38 H38 119.6 . . ?
C44 C39 C40 117.5(4) . . ?
C44 C39 P2 122.8(3) . . ?
C40 C39 P2 119.7(3) . . ?
C41 C40 C39 121.2(4) . . ?
C41 C40 H40 119.4 . . ?
C39 C40 H40 119.4 . . ?
C42 C41 C40 120.4(5) . . ?
C42 C41 H41 119.8 . . ?
C40 C41 H41 119.8 . . ?
C41 C42 C43 119.9(5) . . ?
C41 C42 H42 120.1 . . ?
C43 C42 H42 120.1 . . ?
C42 C43 C44 119.7(5) . . ?
C42 C43 H43 120.2 . . ?
C44 C43 H43 120.2 . . ?
C39 C44 C43 121.3(5) . . ?
C39 C44 H44 119.4 . . ?
C43 C44 H44 119.4 . . ?
C46 C45 C50 117.7(4) . . ?
C46 C45 P2 118.5(3) . . ?
C50 C45 P2 123.8(3) . . ?
C45 C46 C47 120.8(4) . . ?
C45 C46 H46 119.6 . . ?
C47 C46 H46 119.6 . . ?
C48 C47 C46 121.0(5) . . ?
C48 C47 H47 119.5 . . ?
C46 C47 H47 119.5 . . ?
C47 C48 C49 118.9(5) . . ?
C47 C48 H48 120.5 . . ?
C49 C48 H48 120.5 . . ?
C48 C49 C50 120.8(5) . . ?
C48 C49 H49 119.6 . . ?
C50 C49 H49 119.6 . . ?
C49 C50 C45 120.8(5) . . ?
C49 C50 H50 119.6 . . ?
C45 C50 H50 119.6 . . ?
C19 N1 C20 112.1(3) . . ?
C19 N1 B1 127.1(3) . . ?
C20 N1 B1 120.6(3) . . ?
C26 N2 C32 112.9(4) . . ?
C26 N2 B1 121.2(3) . . ?
C32 N2 B1 124.5(4) . . ?
C7 P1 C1 99.5(2) . . ?
C7 P1 C13 98.95(19) . . ?
C1 P1 C13 101.6(2) . . ?
C7 P1 Os1 119.44(14) . . ?
C1 P1 Os1 121.78(14) . . ?
C13 P1 Os1 111.92(14) . . ?
C33 P2 C45 104.13(19) . . ?
C33 P2 C39 98.18(18) . . ?
C45 P2 C39 99.69(19) . . ?
C33 P2 Os1 119.94(13) . . ?
C45 P2 Os1 115.43(14) . . ?
C39 P2 Os1 116.27(13) . . ?
C26 S1 C27 90.7(2) . . ?
C26 S2 Os1 105.22(15) . . ?
C25 S3 C19 91.1(2) . . ?
C19 S4 Os1 104.27(14) . . ?
N2 B1 N1 111.2(3) . . ?
N2 B1 H1A 108.3(16) . . ?
N1 B1 H1A 107.1(16) . . ?
N2 B1 H1B 113.6(19) . . ?
N1 B1 H1B 114.2(19) . . ?
H1A B1 H1B 102(2) . . ?

loop_
_geom_bond_atom_site_label_1
_geom_bond_atom_site_label_2
_geom_bond_distance
_geom_bond_site_symmetry_2
_geom_bond_publ_flag
Os1 P2 2.3048(10) . ?
Os1 P1 2.3085(11) . ?
Os1 S4 2.3675(10) . ?
Os1 S2 2.3985(11) . ?
Os1 H1B 1.69(4) . ?
C1 C6 1.372(7) . ?
C1 C2 1.388(7) . ?
C1 P1 1.844(4) . ?
C2 C3 1.377(8) . ?
C2 H2 0.9300 . ?
C3 C4 1.355(11) . ?
C3 H3 0.9300 . ?
C4 C5 1.366(11) . ?
C4 H4 0.9300 . ?
C5 C6 1.401(7) . ?
C5 H5 0.9300 . ?
C6 H6 0.9300 . ?
C7 C12 1.386(6) . ?
C7 C8 1.393(6) . ?
C7 P1 1.840(4) . ?
C8 C9 1.368(6) . ?
C8 H8 0.9300 . ?
C9 C10 1.376(7) . ?
C9 H9 0.9300 . ?
C10 C11 1.367(6) . ?
C10 H10 0.9300 . ?
C11 C12 1.383(6) . ?
C11 H11 0.9300 . ?
C12 H12 0.9300 . ?
C13 C14 1.380(6) . ?
C13 C18 1.391(6) . ?
C13 P1 1.863(4) . ?
C14 C15 1.377(6) . ?
C14 H14 0.9300 . ?
C15 C16 1.364(7) . ?
C15 H15 0.9300 . ?
C16 C17 1.357(7) . ?
C16 H16 0.9300 . ?
C17 C18 1.387(7) . ?
C17 H17 0.9300 . ?
C18 H18 0.9300 . ?
C19 N1 1.344(5) . ?
C19 S4 1.668(5) . ?
C19 S3 1.741(4) . ?
C20 C21 1.377(6) . ?
C20 C25 1.400(6) . ?
C20 N1 1.416(5) . ?
C21 C22 1.388(6) . ?
C21 H21 0.9300 . ?
C22 C23 1.355(7) . ?
C22 H22 0.9300 . ?
C23 C24 1.367(7) . ?
C23 H23 0.9300 . ?
C24 C25 1.383(6) . ?
C24 H24 0.9300 . ?
C25 S3 1.738(5) . ?
C26 N2 1.346(5) . ?
C26 S2 1.672(4) . ?
C26 S1 1.740(4) . ?
C27 C32 1.393(6) . ?
C27 C28 1.394(7) . ?
C27 S1 1.742(5) . ?
C28 C29 1.375(8) . ?
C28 H28 0.9300 . ?
C29 C30 1.381(9) . ?
C29 H29 0.9300 . ?
C30 C31 1.373(7) . ?
C30 H30 0.9300 . ?
C31 C32 1.390(6) . ?
C31 H31 0.9300 . ?
C32 N2 1.411(5) . ?
C33 C34 1.389(6) . ?
C33 C38 1.397(5) . ?
C33 P2 1.837(4) . ?
C34 C35 1.387(6) . ?
C34 H34 0.9300 . ?
C35 C36 1.385(6) . ?
C35 H35 0.9300 . ?
C36 C37 1.370(6) . ?
C36 H36 0.9300 . ?
C37 C38 1.379(6) . ?
C37 H37 0.9300 . ?
C38 H38 0.9300 . ?
C39 C44 1.385(6) . ?
C39 C40 1.389(6) . ?
C39 P2 1.855(4) . ?
C40 C41 1.375(6) . ?
C40 H40 0.9300 . ?
C41 C42 1.365(7) . ?
C41 H41 0.9300 . ?
C42 C43 1.377(7) . ?
C42 H42 0.9300 . ?
C43 C44 1.386(6) . ?
C43 H43 0.9300 . ?
C44 H44 0.9300 . ?
C45 C46 1.384(6) . ?
C45 C50 1.395(6) . ?
C45 P2 1.852(4) . ?
C46 C47 1.395(6) . ?
C46 H46 0.9300 . ?
C47 C48 1.370(7) . ?
C47 H47 0.9300 . ?
C48 C49 1.371(7) . ?
C48 H48 0.9300 . ?
C49 C50 1.390(6) . ?
C49 H49 0.9300 . ?
C50 H50 0.9300 . ?
N1 B1 1.579(5) . ?
N2 B1 1.559(6) . ?
B1 H1A 1.18(3) . ?
B1 H1B 1.31(4) . ?

loop_
_geom_torsion_atom_site_label_1
_geom_torsion_atom_site_label_2
_geom_torsion_atom_site_label_3
_geom_torsion_atom_site_label_4
_geom_torsion
_geom_torsion_site_symmetry_1
_geom_torsion_site_symmetry_2
_geom_torsion_site_symmetry_3
_geom_torsion_site_symmetry_4
_geom_torsion_publ_flag
C6 C1 C2 C3 1.8(8) . . . . ?
P1 C1 C2 C3 -174.2(4) . . . . ?
C1 C2 C3 C4 -0.9(10) . . . . ?
C2 C3 C4 C5 0.3(12) . . . . ?
C3 C4 C5 C6 -0.5(11) . . . . ?
C2 C1 C6 C5 -2.1(7) . . . . ?
P1 C1 C6 C5 174.1(4) . . . . ?
C4 C5 C6 C1 1.5(9) . . . . ?
C12 C7 C8 C9 -1.8(7) . . . . ?
P1 C7 C8 C9 168.7(4) . . . . ?
C7 C8 C9 C10 0.1(7) . . . . ?
C8 C9 C10 C11 1.2(8) . . . . ?
C9 C10 C11 C12 -0.8(8) . . . . ?
C10 C11 C12 C7 -1.0(7) . . . . ?
C8 C7 C12 C11 2.3(7) . . . . ?
P1 C7 C12 C11 -168.3(4) . . . . ?
C18 C13 C14 C15 -2.3(7) . . . . ?
P1 C13 C14 C15 -178.8(4) . . . . ?
C13 C14 C15 C16 0.7(8) . . . . ?
C14 C15 C16 C17 0.7(9) . . . . ?
C15 C16 C17 C18 -0.4(10) . . . . ?
C16 C17 C18 C13 -1.3(9) . . . . ?
C14 C13 C18 C17 2.5(8) . . . . ?
P1 C13 C18 C17 179.1(4) . . . . ?
C25 C20 C21 C22 -0.3(7) . . . . ?
N1 C20 C21 C22 179.2(4) . . . . ?
C20 C21 C22 C23 -0.6(8) . . . . ?
C21 C22 C23 C24 1.4(9) . . . . ?
C22 C23 C24 C25 -1.3(8) . . . . ?
C23 C24 C25 C20 0.4(8) . . . . ?
C23 C24 C25 S3 -178.4(4) . . . . ?
C21 C20 C25 C24 0.4(7) . . . . ?
N1 C20 C25 C24 -179.1(4) . . . . ?
C21 C20 C25 S3 179.4(3) . . . . ?
N1 C20 C25 S3 -0.1(5) . . . . ?
C32 C27 C28 C29 2.3(8) . . . . ?
S1 C27 C28 C29 -175.3(4) . . . . ?
C27 C28 C29 C30 0.8(9) . . . . ?
C28 C29 C30 C31 -1.9(9) . . . . ?
C29 C30 C31 C32 -0.2(8) . . . . ?
C30 C31 C32 C27 3.3(7) . . . . ?
C30 C31 C32 N2 -179.8(4) . . . . ?
C28 C27 C32 C31 -4.4(7) . . . . ?
S1 C27 C32 C31 173.6(4) . . . . ?
C28 C27 C32 N2 178.3(4) . . . . ?
S1 C27 C32 N2 -3.8(5) . . . . ?
C38 C33 C34 C35 -3.5(6) . . . . ?
P2 C33 C34 C35 177.2(3) . . . . ?
C33 C34 C35 C36 1.1(7) . . . . ?
C34 C35 C36 C37 1.3(7) . . . . ?
C35 C36 C37 C38 -1.1(7) . . . . ?
C36 C37 C38 C33 -1.5(7) . . . . ?
C34 C33 C38 C37 3.8(6) . . . . ?
P2 C33 C38 C37 -177.1(3) . . . . ?
C44 C39 C40 C41 1.0(6) . . . . ?
P2 C39 C40 C41 -177.7(3) . . . . ?
C39 C40 C41 C42 -1.7(7) . . . . ?
C40 C41 C42 C43 1.4(8) . . . . ?
C41 C42 C43 C44 -0.6(8) . . . . ?
C40 C39 C44 C43 -0.1(7) . . . . ?
P2 C39 C44 C43 178.6(4) . . . . ?
C42 C43 C44 C39 -0.1(8) . . . . ?
C50 C45 C46 C47 -0.7(7) . . . . ?
P2 C45 C46 C47 178.6(4) . . . . ?
C45 C46 C47 C48 1.6(8) . . . . ?
C46 C47 C48 C49 -1.5(8) . . . . ?
C47 C48 C49 C50 0.5(8) . . . . ?
C48 C49 C50 C45 0.4(8) . . . . ?
C46 C45 C50 C49 -0.3(7) . . . . ?
P2 C45 C50 C49 -179.5(4) . . . . ?
S4 C19 N1 C20 -177.8(3) . . . . ?
S3 C19 N1 C20 1.3(4) . . . . ?
S4 C19 N1 B1 -1.4(6) . . . . ?
S3 C19 N1 B1 177.8(3) . . . . ?
C21 C20 N1 C19 179.7(4) . . . . ?
C25 C20 N1 C19 -0.8(5) . . . . ?
C21 C20 N1 B1 3.0(6) . . . . ?
C25 C20 N1 B1 -177.5(4) . . . . ?
S2 C26 N2 C32 168.5(3) . . . . ?
S1 C26 N2 C32 -7.1(4) . . . . ?
S2 C26 N2 B1 -23.9(5) . . . . ?
S1 C26 N2 B1 160.5(3) . . . . ?
C31 C32 N2 C26 -170.1(4) . . . . ?
C27 C32 N2 C26 7.1(5) . . . . ?
C31 C32 N2 B1 22.9(6) . . . . ?
C27 C32 N2 B1 -160.0(4) . . . . ?
C12 C7 P1 C1 -157.4(4) . . . . ?
C8 C7 P1 C1 32.4(4) . . . . ?
C12 C7 P1 C13 99.1(4) . . . . ?
C8 C7 P1 C13 -71.1(4) . . . . ?
C12 C7 P1 Os1 -22.4(4) . . . . ?
C8 C7 P1 Os1 167.4(3) . . . . ?
C6 C1 P1 C7 54.6(4) . . . . ?
C2 C1 P1 C7 -129.4(4) . . . . ?
C6 C1 P1 C13 155.8(4) . . . . ?
C2 C1 P1 C13 -28.2(4) . . . . ?
C6 C1 P1 Os1 -79.0(4) . . . . ?
C2 C1 P1 Os1 97.0(4) . . . . ?
C14 C13 P1 C7 -5.6(4) . . . . ?
C18 C13 P1 C7 178.0(4) . . . . ?
C14 C13 P1 C1 -107.3(4) . . . . ?
C18 C13 P1 C1 76.3(4) . . . . ?
C14 C13 P1 Os1 121.2(4) . . . . ?
C18 C13 P1 Os1 -55.2(4) . . . . ?
C34 C33 P2 C45 -121.2(4) . . . . ?
C38 C33 P2 C45 59.6(4) . . . . ?
C34 C33 P2 C39 136.6(4) . . . . ?
C38 C33 P2 C39 -42.6(4) . . . . ?
C34 C33 P2 Os1 9.8(4) . . . . ?
C38 C33 P2 Os1 -169.4(3) . . . . ?
C46 C45 P2 C33 172.9(3) . . . . ?
C50 C45 P2 C33 -7.9(4) . . . . ?
C46 C45 P2 C39 -86.1(4) . . . . ?
C50 C45 P2 C39 93.1(4) . . . . ?
C46 C45 P2 Os1 39.2(4) . . . . ?
C50 C45 P2 Os1 -141.5(3) . . . . ?
C44 C39 P2 C33 132.9(4) . . . . ?
C40 C39 P2 C33 -48.4(4) . . . . ?
C44 C39 P2 C45 27.0(4) . . . . ?
C40 C39 P2 C45 -154.4(3) . . . . ?
C44 C39 P2 Os1 -97.8(4) . . . . ?
C40 C39 P2 Os1 80.9(3) . . . . ?
N2 C26 S1 C27 4.1(3) . . . . ?
S2 C26 S1 C27 -171.7(3) . . . . ?
C32 C27 S1 C26 -0.1(4) . . . . ?
C28 C27 S1 C26 177.7(5) . . . . ?
N2 C26 S2 Os1 -7.2(4) . . . . ?
S1 C26 S2 Os1 168.0(2) . . . . ?
C24 C25 S3 C19 179.6(5) . . . . ?
C20 C25 S3 C19 0.7(3) . . . . ?
N1 C19 S3 C25 -1.2(3) . . . . ?
S4 C19 S3 C25 178.1(3) . . . . ?
N1 C19 S4 Os1 -0.7(4) . . . . ?
S3 C19 S4 Os1 -179.8(2) . . . . ?
C26 N2 B1 N1 -67.0(5) . . . . ?
C32 N2 B1 N1 99.1(4) . . . . ?
C19 N1 B1 N2 105.7(4) . . . . ?
C20 N1 B1 N2 -78.1(4) . . . . ?
